data_1534578
loop_
_publ_author_name
'Schleid, T.'

_publ_section_title
;
 Zwei Formen von Dy2OS2
;
_journal_name_full 'Zeitschrift fuer Anorganische und Allgemeine Chemie'
_journal_page_first 39
_journal_page_last 47
_journal_volume 602
_journal_year 1991
_chemical_formula_sum 'Dy2 O S2'
_space_group_IT_number 14
_symmetry_space_group_name_Hall '-P 2ybc'
_symmetry_space_group_name_H-M 'P 1 21/c 1'
_cell_angle_alpha 90
_cell_angle_beta 99.612
_cell_angle_gamma 90
_cell_formula_units_Z 4
_cell_length_a 8.2509
_cell_length_b 6.9106
_cell_length_c 6.8625
_cell_volume 385.797
_citation_journal_id_ASTM ZAACAB
_cod_data_source_file Schleid_ZAACAB_1991_75.cif
_cod_data_source_block Dy2O1S2
_cod_original_cell_volume 385.7974
_cod_original_formula_sum 'Dy2 O1 S2'
_cod_database_code 1534578

loop_
_symmetry_equiv_pos_as_xyz
x,y,z
-x,y+1/2,-z+1/2
-x,-y,-z
x,-y-1/2,z-1/2

loop_
_atom_site_label
_atom_site_type_symbol
_atom_site_fract_x
_atom_site_fract_y
_atom_site_fract_z
_atom_site_occupancy
_atom_site_U_iso_or_equiv
Dy2 Dy+3 0.13679 0.55537 0.75045 1 0.0
Dy1 Dy+3 0.5758 0.6445 0.8178 1 0.0
S1 S-2 0.6809 0.1339 0.0736 1 0.0
S2 S-2 0.0774 0.277 0.0306 1 0.0
O1 O-2 0.3824 0.0867 0.3502 1 0.0
